data_4516907
loop_
_publ_author_name
'Oruganti, Madhavi'
'Nechipadappu, Sunil Kumar'
'Khade, Pavan A.'
'Trivedi, Darshak R.'

_publ_section_title
;
 Solid-State Versatility of the Molecular Salts/Cocrystals of
 2-Chloro-4-nitrobenzoic Acid: A Case Study on Halogen Bonds.
;
_journal_issue 10
_journal_name_full 'ACS omega'
_journal_page_first 7146
_journal_page_last 7162
_journal_paper_doi 10.1021/acsomega.7b00878
_journal_volume 2
_journal_year 2017
_chemical_formula_sum 'C10 H8 Cl N3 O4 S'
_chemical_formula_weight 301.71
_space_group_IT_number 2
_space_group_name_Hall '-P 1'
_space_group_name_H-M_alt 'P -1'
_symmetry_cell_setting triclinic
_symmetry_space_group_name_H-M 'P -1'
_atom_sites_solution_hydrogens geom
_atom_sites_solution_primary direct
_atom_sites_solution_secondary difmap
_audit_creation_method SHELXL-97
_cell_angle_alpha 85.243(3)
_cell_angle_beta 78.471(2)
_cell_angle_gamma 79.703(2)
_cell_formula_units_Z 2
_cell_length_a 7.0003(11)
_cell_length_b 8.2219(19)
_cell_length_c 10.5516(17)
_cell_measurement_reflns_used 2164
_cell_measurement_temperature 296(2)
_cell_measurement_theta_max 26.37
_cell_measurement_theta_min 1.97
_cell_volume 584.77(19)
_computing_structure_refinement 'SHELXL-97 (Sheldrick, 2008)'
_computing_structure_solution 'SHELXS-97 (Sheldrick, 2008)'
_diffrn_ambient_temperature 296(2)
_diffrn_measured_fraction_theta_full 0.979
_diffrn_measured_fraction_theta_max 0.979
_diffrn_measurement_device_type apexIIduo
_diffrn_radiation_monochromator graphite
_diffrn_radiation_source 'fine-focus sealed tube'
_diffrn_radiation_type MoK\a
_diffrn_radiation_wavelength 0.71073
_diffrn_reflns_av_R_equivalents 0.0246
_diffrn_reflns_av_sigmaI/netI 0.0252
_diffrn_reflns_limit_h_max 8
_diffrn_reflns_limit_h_min -8
_diffrn_reflns_limit_k_max 10
_diffrn_reflns_limit_k_min -10
_diffrn_reflns_limit_l_max 13
_diffrn_reflns_limit_l_min -13
_diffrn_reflns_number 6692
_diffrn_reflns_theta_full 26.37
_diffrn_reflns_theta_max 26.37
_diffrn_reflns_theta_min 1.97
_exptl_absorpt_coefficient_mu 0.519
_exptl_crystal_density_diffrn 1.714
_exptl_crystal_density_method 'not measured'
_exptl_crystal_description block
_exptl_crystal_F_000 308
_refine_diff_density_max 0.373
_refine_diff_density_min -0.288
_refine_diff_density_rms 0.054
_refine_ls_extinction_method none
_refine_ls_goodness_of_fit_ref 1.263
_refine_ls_hydrogen_treatment mixed
_refine_ls_matrix_type full
_refine_ls_number_parameters 176
_refine_ls_number_reflns 2349
_refine_ls_number_restraints 44
_refine_ls_restrained_S_all 1.251
_refine_ls_R_factor_all 0.0294
_refine_ls_R_factor_gt 0.0265
_refine_ls_shift/su_max 0.001
_refine_ls_shift/su_mean 0.000
_refine_ls_structure_factor_coef Fsqd
_refine_ls_weighting_details 'calc w=1/[\s^2^(Fo^2^)+(0.0351P)^2^+0.0000P] where P=(Fo^2^+2Fc^2^)/3'
_refine_ls_weighting_scheme calc
_refine_ls_wR_factor_gt 0.0659
_refine_ls_wR_factor_ref 0.0670
_reflns_number_gt 2164
_reflns_number_total 2349
_reflns_threshold_expression >2sigma(I)
_cod_data_source_file ao7b00878_si_002.cif
_cod_data_source_block CCDC_961167_2c4n.d
_cod_depositor_comments
;
The following automatic conversions were performed:

data item '_symmetry_cell_setting' value 'Triclinic' was changed to
'triclinic' in accordance with the
/home/saulius/struct/COD-crude-data/automatic-downloads/DataCite-retrospective/ACS/depositions/lib/dictionaries/cif_core.dic
dictionary named 'cif_core.dic' version 2.4.2 last updated on
2011-04-26.

Automatic conversion script
Id: cif_fix_values 6909 2019-04-08 15:41:33Z antanas 
;
_cod_original_sg_symbol_H-M P-1
_cod_database_code 4516907

loop_
_symmetry_equiv_pos_as_xyz
'x, y, z'
'-x, -y, -z'

loop_
_atom_site_label
_atom_site_type_symbol
_atom_site_fract_x
_atom_site_fract_y
_atom_site_fract_z
_atom_site_U_iso_or_equiv
_atom_site_adp_type
_atom_site_occupancy
_atom_site_symmetry_multiplicity
_atom_site_calc_flag
_atom_site_refinement_flags
Cl1 Cl 0.67248(5) -0.10286(4) 0.80463(3) 0.01550(10) Uani 1 1 d U
S1 S 0.45760(5) 0.46853(4) 0.24610(3) 0.01379(10) Uani 1 1 d U
O1 O 1.22671(14) -0.08283(11) 0.92333(9) 0.0153(2) Uani 1 1 d U
O2 O 1.04619(14) -0.26883(11) 0.88894(9) 0.0167(2) Uani 1 1 d U
O3 O 1.01720(16) 0.39641(12) 0.38943(9) 0.0216(2) Uani 1 1 d U
N3 N 0.40846(17) 0.70710(13) 0.08065(11) 0.0124(2) Uani 1 1 d U
O4 O 0.71664(16) 0.34938(14) 0.44295(10) 0.0267(3) Uani 1 1 d U
N2 N 0.15964(17) 0.54457(14) 0.10923(11) 0.0155(2) Uani 1 1 d U
H6 H 0.1014 0.6064 0.0537 0.019 Uiso 1 1 calc R
H7 H 0.1108 0.4605 0.1473 0.019 Uiso 1 1 calc R
N1 N 0.88920(18) 0.32589(13) 0.45618(11) 0.0159(2) Uani 1 1 d U
C9 C 0.5800(2) 0.72150(16) 0.12265(13) 0.0139(3) Uani 1 1 d U
H5 H 0.6541 0.8048 0.0921 0.017 Uiso 1 1 calc R
C3 C 0.8052(2) 0.11826(16) 0.62717(13) 0.0132(3) Uani 1 1 d U
H3 H 0.6788 0.1346 0.6082 0.016 Uiso 1 1 calc R
C5 C 1.1355(2) 0.18680(16) 0.58488(13) 0.0151(3) Uani 1 1 d U
H2 H 1.2290 0.2464 0.5369 0.018 Uiso 1 1 calc R
C2 C 0.85674(19) 0.00394(15) 0.72489(12) 0.0119(3) Uani 1 1 d U
C8 C 0.6283(2) 0.60369(16) 0.21149(13) 0.0145(3) Uani 1 1 d U
H4 H 0.7386 0.5951 0.2497 0.017 Uiso 1 1 calc R
C1 C 1.0435(2) -0.01777(15) 0.75706(12) 0.0121(3) Uani 1 1 d U
C4 C 0.9466(2) 0.20662(15) 0.55928(12) 0.0134(3) Uani 1 1 d U
C7 C 1.10848(19) -0.13435(15) 0.86651(12) 0.0120(3) Uani 1 1 d U
C6 C 1.1811(2) 0.07456(16) 0.68495(13) 0.0143(3) Uani 1 1 d U
H1 H 1.3070 0.0605 0.7045 0.017 Uiso 1 1 calc R
C10 C 0.32427(19) 0.57874(16) 0.13601(12) 0.0123(3) Uani 1 1 d U
H8 H 0.338(3) 0.786(2) 0.0293(19) 0.033(5) Uiso 1 1 d .

loop_
_atom_site_aniso_label
_atom_site_aniso_U_11
_atom_site_aniso_U_22
_atom_site_aniso_U_33
_atom_site_aniso_U_23
_atom_site_aniso_U_13
_atom_site_aniso_U_12
Cl1 0.01310(17) 0.01704(17) 0.01621(18) 0.00561(13) -0.00290(12) -0.00494(12)
S1 0.01721(18) 0.01310(17) 0.01235(18) 0.00511(12) -0.00694(13) -0.00398(13)
O1 0.0167(5) 0.0165(4) 0.0144(5) 0.0052(4) -0.0076(4) -0.0050(4)
O2 0.0207(5) 0.0135(4) 0.0182(5) 0.0054(4) -0.0089(4) -0.0056(4)
O3 0.0313(6) 0.0209(5) 0.0127(5) 0.0075(4) -0.0033(4) -0.0092(4)
N3 0.0146(6) 0.0129(5) 0.0097(5) 0.0028(4) -0.0033(4) -0.0025(4)
O4 0.0242(6) 0.0332(6) 0.0207(6) 0.0118(5) -0.0092(4) -0.0001(5)
N2 0.0176(6) 0.0162(5) 0.0146(6) 0.0067(5) -0.0076(5) -0.0064(4)
N1 0.0226(6) 0.0148(5) 0.0097(5) 0.0018(4) -0.0049(5) -0.0007(5)
C9 0.0158(7) 0.0150(6) 0.0110(6) 0.0006(5) -0.0021(5) -0.0038(5)
C3 0.0136(6) 0.0140(6) 0.0117(6) -0.0006(5) -0.0040(5) -0.0002(5)
C5 0.0192(7) 0.0148(6) 0.0109(6) 0.0025(5) -0.0015(5) -0.0052(5)
C2 0.0141(6) 0.0113(6) 0.0092(6) -0.0001(5) 0.0003(5) -0.0023(5)
C8 0.0148(6) 0.0156(6) 0.0138(7) 0.0005(5) -0.0033(5) -0.0042(5)
C1 0.0165(7) 0.0112(6) 0.0083(6) -0.0003(5) -0.0027(5) -0.0013(5)
C4 0.0211(7) 0.0112(6) 0.0068(6) 0.0013(5) -0.0027(5) -0.0005(5)
C7 0.0114(6) 0.0141(6) 0.0095(6) 0.0021(5) -0.0018(5) -0.0006(5)
C6 0.0150(7) 0.0153(6) 0.0136(7) 0.0006(5) -0.0044(5) -0.0036(5)
C10 0.0156(6) 0.0133(6) 0.0073(6) 0.0013(5) -0.0027(5) -0.0005(5)

loop_
_atom_type_symbol
_atom_type_description
_atom_type_scat_dispersion_real
_atom_type_scat_dispersion_imag
_atom_type_scat_source
C C 0.0033 0.0016 'International Tables Vol C Tables 4.2.6.8 and 6.1.1.4'
H H 0.0000 0.0000 'International Tables Vol C Tables 4.2.6.8 and 6.1.1.4'
N N 0.0061 0.0033 'International Tables Vol C Tables 4.2.6.8 and 6.1.1.4'
O O 0.0106 0.0060 'International Tables Vol C Tables 4.2.6.8 and 6.1.1.4'
S S 0.1246 0.1234 'International Tables Vol C Tables 4.2.6.8 and 6.1.1.4'
Cl Cl 0.1484 0.1585 'International Tables Vol C Tables 4.2.6.8 and 6.1.1.4'

loop_
_geom_angle_atom_site_label_1
_geom_angle_atom_site_label_2
_geom_angle_atom_site_label_3
_geom_angle
C10 S1 C8 90.37(6)
C10 N3 C9 114.13(11)
O4 N1 O3 124.08(11)
O4 N1 C4 118.06(11)
O3 N1 C4 117.87(12)
C8 C9 N3 113.30(12)
C4 C3 C2 118.32(12)
C4 C5 C6 117.63(12)
C1 C2 C3 121.35(12)
C1 C2 Cl1 123.03(10)
C3 C2 Cl1 115.60(10)
C9 C8 S1 111.14(10)
C2 C1 C6 117.89(12)
C2 C1 C7 124.61(11)
C6 C1 C7 117.50(12)
C5 C4 C3 122.69(12)
C5 C4 N1 119.95(12)
C3 C4 N1 117.37(12)
O2 C7 O1 126.87(12)
O2 C7 C1 118.75(11)
O1 C7 C1 114.36(11)
C5 C6 C1 122.07(13)
N2 C10 N3 123.23(12)
N2 C10 S1 125.71(10)
N3 C10 S1 111.05(10)

loop_
_geom_bond_atom_site_label_1
_geom_bond_atom_site_label_2
_geom_bond_distance
Cl1 C2 1.7295(13)
S1 C10 1.7315(13)
S1 C8 1.7402(13)
O1 C7 1.2609(16)
O2 C7 1.2476(16)
O3 N1 1.2251(15)
N3 C10 1.3359(17)
N3 C9 1.3873(17)
O4 N1 1.2228(16)
N2 C10 1.3214(18)
N1 C4 1.4709(16)
C9 C8 1.3380(19)
C3 C4 1.3812(19)
C3 C2 1.3942(18)
C5 C4 1.381(2)
C5 C6 1.3914(19)
C2 C1 1.3930(19)
C1 C6 1.3982(18)
C1 C7 1.5264(17)

loop_
_geom_hbond_atom_site_label_D
_geom_hbond_atom_site_label_H
_geom_hbond_atom_site_label_A
_geom_hbond_distance_DH
_geom_hbond_distance_HA
_geom_hbond_distance_DA
_geom_hbond_angle_DHA
_geom_hbond_site_symmetry_A
N2 H6 O2 0.86 2.01 2.8457(15) 162.4 1_464
N3 H8 O1 0.94(2) 1.69(2) 2.6345(15) 173.9(18) 1_464
N2 H7 O2 0.86 2.17 2.8923(15) 140.9 2_656
N2 H7 O3 0.86 2.54 3.1430(15) 127.7 1_455
